data_4121292
loop_
_publ_author_name
'Gang Wu'
'Jiaquan Bai'
'Yuan Jiang'
'Guanghua Li'
'Jian Huang'
'Yi Li'
'Christopher E. Anson'
'Annie K. Powell'
'Shilun Qiu'

_publ_section_title
;
 Rolling Up the Sheet: Constructing Metal-Organic Lamellae and Nanotubes
 from a [{Mn3(propanediolato)2}(dicyanamide)2]n Honeycomb Skeleton
;
_journal_name_full 'Journal of the American Chemical Society'
_journal_page_first 18276
_journal_page_last 18279
_journal_paper_doi 10.1021/ja409569q
_journal_volume 135
_journal_year 2013
_chemical_formula_moiety
;
 '(C6 H16 N), (C27.25 H40.5 Br2 Mn3 N8 O12 S2), 0.75(C H4 O),
 0.25(H2 O)'
;
_chemical_formula_sum 'C34 H60 Br2 Mn3 N9 O13 S2'
_chemical_formula_weight 1191.67
_chemical_name_systematic
;
 ?
;
_space_group_crystal_system tetragonal
_space_group_IT_number 85
_space_group_name_Hall '-P 4a'
_space_group_name_H-M_alt 'P 4/n'
_symmetry_space_group_name_Hall '-P 4a'
_symmetry_space_group_name_H-M 'P 4/n :2'
_atom_sites_solution_hydrogens mixed
_atom_sites_solution_primary direct
_atom_sites_solution_secondary difmap
_audit_creation_method SHELXL-2013
_cell_angle_alpha 90
_cell_angle_beta 90
_cell_angle_gamma 90
_cell_formula_units_Z 16
_cell_length_a 28.1886(3)
_cell_length_b 28.1886(3)
_cell_length_c 26.1977(6)
_cell_measurement_reflns_used 9994
_cell_measurement_temperature 185(2)
_cell_measurement_theta_max 24.92
_cell_measurement_theta_min 2.28
_cell_volume 20816.6(6)
_computing_cell_refinement 'Apex2 (Bruker AXS Inc., 2005)'
_computing_data_collection 'Apex2 (Bruker AXS Inc., 2005)'
_computing_data_reduction 'Apex2 (Bruker AXS Inc., 2005)'
_computing_molecular_graphics 'Diamond 2.1 (Crystal Impact, 1998)'
_computing_publication_material 'SHELXL-2013 (Sheldrick, 2013)'
_computing_structure_refinement 'SHELXL-2013 (Sheldrick, 2013)'
_computing_structure_solution 'Apex2 (Bruker AXS Inc., 2005)'
_diffrn_ambient_temperature 185(2)
_diffrn_measured_fraction_theta_full 0.999
_diffrn_measured_fraction_theta_max 0.999
_diffrn_measurement_device_type 'Bruker Apex II'
_diffrn_measurement_method \w-scans
_diffrn_radiation_type MoK\a
_diffrn_radiation_wavelength 0.71073
_diffrn_reflns_av_R_equivalents 0.0753
_diffrn_reflns_av_unetI/netI 0.0960
_diffrn_reflns_Laue_measured_fraction_full 0.999
_diffrn_reflns_Laue_measured_fraction_max 0.999
_diffrn_reflns_limit_h_max 24
_diffrn_reflns_limit_h_min -31
_diffrn_reflns_limit_k_max 22
_diffrn_reflns_limit_k_min -31
_diffrn_reflns_limit_l_max 29
_diffrn_reflns_limit_l_min -20
_diffrn_reflns_number 62359
_diffrn_reflns_point_group_measured_fraction_full 0.999
_diffrn_reflns_point_group_measured_fraction_max 0.999
_diffrn_reflns_theta_full 23.250
_diffrn_reflns_theta_max 23.256
_diffrn_reflns_theta_min 1.714
_diffrn_source 'fine-focus sealed tube'
_exptl_absorpt_coefficient_mu 2.394
_exptl_absorpt_correction_T_max 0.687
_exptl_absorpt_correction_T_min 0.653
_exptl_absorpt_correction_type multi-scan
_exptl_absorpt_process_details 'SADABS 2.10 (Bruker AXS Inc., 2005)'
_exptl_crystal_colour yellow
_exptl_crystal_density_diffrn 1.521
_exptl_crystal_description block
_exptl_crystal_F_000 9728
_exptl_crystal_size_max 0.200
_exptl_crystal_size_mid 0.170
_exptl_crystal_size_min 0.160
_platon_squeeze_details
;
;
_refine_diff_density_max 0.864
_refine_diff_density_min -0.866
_refine_diff_density_rms 0.091
_refine_ls_extinction_method none
_refine_ls_goodness_of_fit_ref 0.950
_refine_ls_hydrogen_treatment mixed
_refine_ls_matrix_type full
_refine_ls_number_parameters 1095
_refine_ls_number_reflns 14942
_refine_ls_number_restraints 60
_refine_ls_restrained_S_all 0.961
_refine_ls_R_factor_all 0.1271
_refine_ls_R_factor_gt 0.0596
_refine_ls_shift/su_max 0.001
_refine_ls_shift/su_mean 0.000
_refine_ls_structure_factor_coef Fsqd
_refine_ls_weighting_details 'w=1/[\s^2^(Fo^2^)+(0.0803P)^2^] where P=(Fo^2^+2Fc^2^)/3'
_refine_ls_weighting_scheme calc
_refine_ls_wR_factor_gt 0.1416
_refine_ls_wR_factor_ref 0.1635
_reflns_Friedel_coverage 0.000
_reflns_number_gt 7579
_reflns_number_total 14942
_reflns_threshold_expression 'I > 2\s(I)'
_cod_data_source_file ja409569q_si_005.cif
_cod_data_source_block wg-tubes
_cod_original_cell_volume 20816.6(7)
_cod_database_code 4121292
_shelx_space_group_comment
;
The symmetry employed for this shelxl refinement is uniquely defined
by the following loop, which should always be used as a source of
symmetry information in preference to the above space-group names.
They are only intended as comments.
;
_shelx_estimated_absorpt_t_min 0.646
_shelx_estimated_absorpt_t_max 0.701
_shelxl_version_number 2013-4

loop_
_space_group_symop_operation_xyz
'x, y, z'
'-x+1/2, -y+1/2, z'
'-y+1/2, x, z'
'y, -x+1/2, z'
'-x, -y, -z'
'x-1/2, y-1/2, -z'
'y-1/2, -x, -z'
'-y, x-1/2, -z'

loop_
_atom_site_label
_atom_site_type_symbol
_atom_site_fract_x
_atom_site_fract_y
_atom_site_fract_z
_atom_site_U_iso_or_equiv
_atom_site_adp_type
_atom_site_occupancy
_atom_site_site_symmetry_order
_atom_site_calc_flag
_atom_site_refinement_flags_posn
_atom_site_refinement_flags_adp
_atom_site_refinement_flags_occupancy
_atom_site_disorder_assembly
_atom_site_disorder_group
Mn1 Mn 0.20690(4) 0.45638(4) 0.11885(3) 0.0418(3) Uani 1 1 d . . . . .
Mn2 Mn 0.20149(4) 0.46458(5) -0.00102(4) 0.0555(4) Uani 1 1 d D . . . .
Mn3 Mn 0.20686(4) 0.45828(4) 0.23904(3) 0.0457(3) Uani 1 1 d . . . . .
Mn4 Mn 0.34244(4) 0.43782(4) 0.62402(3) 0.0414(3) Uani 1 1 d . . . . .
Mn5 Mn 0.34372(4) 0.43196(4) 0.50375(3) 0.0445(3) Uani 1 1 d . . . . .
Mn6 Mn 0.34668(4) 0.44864(4) 0.74363(4) 0.0491(4) Uani 1 1 d . . . . .
Br1 Br 0.26518(3) 0.37915(4) 0.11603(3) 0.0699(3) Uani 1 1 d . . . . .
Br2 Br 0.13652(3) 0.55329(3) 0.12680(3) 0.0582(3) Uani 1 1 d D . . . .
Br3 Br 0.26686(3) 0.37697(4) 0.63072(3) 0.0733(3) Uani 1 1 d . . . . .
Br4 Br 0.43239(3) 0.51558(3) 0.61980(2) 0.0477(2) Uani 1 1 d . . . . .
O1 O 0.23889(17) 0.48847(17) 0.17156(14) 0.0406(13) Uani 1 1 d . . . . .
C1 C 0.2855(3) 0.5063(3) 0.1669(2) 0.040(2) Uani 1 1 d . . . . .
H1A H 0.3081 0.4795 0.1676 0.048 Uiso 1 1 calc R U . . .
H1B H 0.2924 0.5270 0.1965 0.048 Uiso 1 1 calc R U . . .
O2 O 0.23854(18) 0.48802(17) 0.06526(14) 0.0445(14) Uani 1 1 d . . . . .
C2 C 0.2860(3) 0.5043(3) 0.0698(2) 0.046(2) Uani 1 1 d . . . . .
H2A H 0.2942 0.5237 0.0395 0.055 Uiso 1 1 calc R U . . .
H2B H 0.3077 0.4768 0.0708 0.055 Uiso 1 1 calc R U . . .
C3 C 0.2926(3) 0.5342(3) 0.1182(2) 0.045(2) Uani 1 1 d . . . . .
H3A H 0.3259 0.5465 0.1182 0.054 Uiso 1 1 calc R U . . .
N1 N 0.2610(2) 0.5745(2) 0.11558(18) 0.0522(18) Uani 1 1 d . . . . .
H1 H 0.2313 0.5702 0.1067 0.063 Uiso 1 1 calc R U . . .
S1 S 0.27953(10) 0.62760(9) 0.12868(8) 0.0671(7) Uani 1 1 d . . . . .
O3 O 0.2406(3) 0.6589(2) 0.1164(2) 0.093(2) Uani 1 1 d . . . . .
O4 O 0.3251(2) 0.6338(2) 0.1072(2) 0.0826(19) Uani 1 1 d . . . . .
C4 C 0.2880(3) 0.6301(3) 0.1944(3) 0.046(2) Uani 1 1 d . . . . .
C5 C 0.2498(3) 0.6360(3) 0.2266(4) 0.071(3) Uani 1 1 d . . . . .
H5A H 0.2185 0.6383 0.2134 0.086 Uiso 1 1 calc R U . . .
C6 C 0.2582(5) 0.6386(3) 0.2800(4) 0.083(3) Uani 1 1 d . . . . .
H6A H 0.2319 0.6435 0.3020 0.099 Uiso 1 1 calc R U . . .
C7 C 0.3009(5) 0.6344(4) 0.3005(4) 0.087(4) Uani 1 1 d . . . . .
C8 C 0.3382(4) 0.6276(3) 0.2690(4) 0.089(4) Uani 1 1 d . . . . .
H8A H 0.3690 0.6239 0.2831 0.106 Uiso 1 1 calc R U . . .
C9 C 0.3323(3) 0.6258(3) 0.2151(3) 0.068(3) Uani 1 1 d . . . . .
H9A H 0.3590 0.6216 0.1935 0.082 Uiso 1 1 calc R U . . .
C10 C 0.3077(5) 0.6376(4) 0.3576(3) 0.164(7) Uani 1 1 d . . . . .
H10A H 0.3414 0.6336 0.3658 0.247 Uiso 1 1 calc R U . . .
H10B H 0.2893 0.6125 0.3744 0.247 Uiso 1 1 calc R U . . .
H10C H 0.2969 0.6686 0.3697 0.247 Uiso 1 1 calc R U . . .
O5 O 0.16713(16) 0.43590(18) 0.06536(14) 0.0420(13) Uani 1 1 d . . . . .
C11 C 0.1368(3) 0.3958(3) 0.0697(2) 0.049(2) Uani 1 1 d . . . . .
H11A H 0.1561 0.3665 0.0686 0.059 Uiso 1 1 calc R U . . .
H11B H 0.1147 0.3952 0.0403 0.059 Uiso 1 1 calc R U . . .
O6 O 0.16902(16) 0.43286(16) 0.17251(14) 0.0374(12) Uani 1 1 d . . . . .
C12 C 0.1384(3) 0.3935(3) 0.1663(2) 0.046(2) Uani 1 1 d . . . . .
H12A H 0.1175 0.3910 0.1966 0.055 Uiso 1 1 calc R U . . .
H12B H 0.1577 0.3642 0.1645 0.055 Uiso 1 1 calc R U . . .
C13 C 0.1082(3) 0.3967(3) 0.1193(2) 0.046(2) Uani 1 1 d . . . . .
H13A H 0.0862 0.3689 0.1191 0.056 Uiso 1 1 calc R U . . .
N2 N 0.0793(2) 0.4400(2) 0.11882(19) 0.0499(18) Uani 1 1 d . . . . .
H2 H 0.0927 0.4666 0.1088 0.060 Uiso 1 1 calc R U . . .
S2 S 0.02442(8) 0.44106(9) 0.13564(7) 0.0552(6) Uani 1 1 d . . . . .
O7 O 0.00813(18) 0.4887(2) 0.12659(17) 0.0620(16) Uani 1 1 d . . . . .
O8 O 0.00011(19) 0.4031(2) 0.11185(18) 0.0655(17) Uani 1 1 d . . . . .
C14 C 0.0236(3) 0.4312(3) 0.2026(3) 0.046(2) Uani 1 1 d . . . . .
C15 C -0.0074(3) 0.3982(3) 0.2214(3) 0.061(2) Uani 1 1 d . . . . .
H15A H -0.0275 0.3804 0.1996 0.074 Uiso 1 1 calc R U . . .
C16 C -0.0078(3) 0.3920(3) 0.2754(4) 0.074(3) Uani 1 1 d . . . . .
H16A H -0.0280 0.3689 0.2903 0.089 Uiso 1 1 calc R U . . .
C17 C 0.0211(4) 0.4196(4) 0.3063(3) 0.077(3) Uani 1 1 d . . . . .
C18 C 0.0513(4) 0.4495(4) 0.2857(3) 0.094(4) Uani 1 1 d . . . . .
H18B H 0.0727 0.4665 0.3069 0.113 Uiso 1 1 calc R U . . .
C19 C 0.0524(3) 0.4568(3) 0.2327(3) 0.076(3) Uani 1 1 d . . . . .
H19A H 0.0732 0.4796 0.2183 0.091 Uiso 1 1 calc R U . . .
C20 C 0.0204(4) 0.4110(4) 0.3643(3) 0.120(5) Uani 1 1 d . . . . .
H20A H 0.0485 0.3927 0.3741 0.180 Uiso 1 1 calc R U . . .
H20B H -0.0082 0.3932 0.3734 0.180 Uiso 1 1 calc R U . . .
H20C H 0.0205 0.4415 0.3822 0.180 Uiso 1 1 calc R U . . .
O9 O 0.37537(16) 0.41083(17) 0.67907(13) 0.0382(13) Uani 1 1 d . . . . .
C21 C 0.3959(3) 0.3656(3) 0.6773(2) 0.044(2) Uani 1 1 d . . . . .
H21A H 0.3704 0.3416 0.6799 0.053 Uiso 1 1 calc R U . . .
H21B H 0.4169 0.3617 0.7073 0.053 Uiso 1 1 calc R U . . .
O10 O 0.37219(16) 0.40170(16) 0.57242(14) 0.0382(13) Uani 1 1 d . . . . .
C22 C 0.3924(3) 0.3567(3) 0.5816(2) 0.045(2) Uani 1 1 d . . . . .
H22A H 0.4112 0.3471 0.5514 0.054 Uiso 1 1 calc R U . . .
H22B H 0.3667 0.3332 0.5862 0.054 Uiso 1 1 calc R U . . .
C23 C 0.4246(3) 0.3560(3) 0.6290(2) 0.043(2) Uani 1 1 d . . . . .
H23A H 0.4392 0.3237 0.6320 0.052 Uiso 1 1 calc R U . . .
N3 N 0.4625(2) 0.3906(2) 0.62176(18) 0.0459(17) Uani 1 1 d . . . . .
H3 H 0.4555 0.4188 0.6096 0.055 Uiso 1 1 calc R U . . .
S3 S 0.51644(7) 0.37879(8) 0.63532(7) 0.0465(6) Uani 1 1 d . . . . .
O11 O 0.54338(17) 0.41915(19) 0.61981(16) 0.0554(15) Uani 1 1 d . . . . .
O12 O 0.52827(18) 0.33398(18) 0.61390(17) 0.0546(15) Uani 1 1 d . . . . .
C24 C 0.5211(3) 0.3734(3) 0.7021(2) 0.041(2) Uani 1 1 d . . . . .
C25 C 0.5059(3) 0.4113(3) 0.7316(3) 0.054(2) Uani 1 1 d . . . . .
H25A H 0.4922 0.4388 0.7167 0.065 Uiso 1 1 calc R U . . .
C26 C 0.5117(3) 0.4069(3) 0.7864(3) 0.063(3) Uani 1 1 d . . . . .
H26A H 0.5009 0.4317 0.8080 0.076 Uiso 1 1 calc R U . . .
C27 C 0.5325(3) 0.3678(4) 0.8076(3) 0.062(3) Uani 1 1 d . . . . .
C28 C 0.5459(3) 0.3319(3) 0.7765(3) 0.067(3) Uani 1 1 d . . . . .
H28A H 0.5597 0.3043 0.7911 0.081 Uiso 1 1 calc R U . . .
C29 C 0.5400(3) 0.3342(3) 0.7234(3) 0.052(2) Uani 1 1 d . . . . .
H29A H 0.5492 0.3083 0.7025 0.062 Uiso 1 1 calc R U . . .
C30 C 0.5399(4) 0.3662(4) 0.8633(3) 0.102(4) Uani 1 1 d . . . . .
H30A H 0.5278 0.3954 0.8788 0.153 Uiso 1 1 calc R U . . .
H30B H 0.5739 0.3632 0.8705 0.153 Uiso 1 1 calc R U . . .
H30C H 0.5230 0.3388 0.8776 0.153 Uiso 1 1 calc R U . . .
O13 O 0.31920(16) 0.47921(17) 0.67415(13) 0.0383(13) Uani 1 1 d . . . . .
C31 C 0.2778(3) 0.5065(2) 0.6677(2) 0.0364(19) Uani 1 1 d . . . . .
H31A H 0.2746 0.5287 0.6968 0.044 Uiso 1 1 calc R U . . .
H31B H 0.2499 0.4852 0.6679 0.044 Uiso 1 1 calc R U . . .
O14 O 0.31908(16) 0.47333(16) 0.56802(13) 0.0377(13) Uani 1 1 d . . . . .
C32 C 0.2790(3) 0.5018(3) 0.5716(2) 0.042(2) Uani 1 1 d . . . . .
H32A H 0.2506 0.4812 0.5729 0.051 Uiso 1 1 calc R U . . .
H32B H 0.2767 0.5214 0.5403 0.051 Uiso 1 1 calc R U . . .
C33 C 0.2785(3) 0.5346(3) 0.6180(2) 0.043(2) Uani 1 1 d . . . . .
H33A H 0.2492 0.5545 0.6165 0.051 Uiso 1 1 calc R U . . .
N4 N 0.3194(2) 0.5657(2) 0.61609(19) 0.0477(17) Uani 1 1 d . . . . .
H4 H 0.3477 0.5536 0.6103 0.057 Uiso 1 1 calc R U . . .
S4 S 0.31417(9) 0.62213(8) 0.62433(7) 0.0556(6) Uani 1 1 d . . . . .
O15 O 0.3613(2) 0.64132(18) 0.61699(17) 0.0671(17) Uani 1 1 d . . . . .
O16 O 0.2767(2) 0.63990(19) 0.59382(19) 0.0756(18) Uani 1 1 d . . . . .
C34 C 0.2981(3) 0.6330(3) 0.6883(3) 0.049(2) Uani 1 1 d . . . . .
C35 C 0.2631(3) 0.6648(3) 0.6990(3) 0.062(2) Uani 1 1 d . . . . .
H35A H 0.2462 0.6799 0.6723 0.074 Uiso 1 1 calc R U . . .
C36 C 0.2525(3) 0.6745(4) 0.7494(4) 0.077(3) Uani 1 1 d . . . . .
H36A H 0.2283 0.6969 0.7570 0.093 Uiso 1 1 calc R U . . .
C37 C 0.2762(4) 0.6527(3) 0.7888(3) 0.063(3) Uani 1 1 d . . . . .
C38 C 0.3115(3) 0.6217(3) 0.7775(3) 0.058(2) Uani 1 1 d . . . . .
H38A H 0.3284 0.6067 0.8044 0.070 Uiso 1 1 calc R U . . .
C39 C 0.3235(3) 0.6113(3) 0.7266(3) 0.057(2) Uani 1 1 d . . . . .
H39A H 0.3485 0.5900 0.7188 0.068 Uiso 1 1 calc R U . . .
C40 C 0.2630(3) 0.6641(4) 0.8442(3) 0.098(4) Uani 1 1 d . . . . .
H40A H 0.2381 0.6423 0.8557 0.147 Uiso 1 1 calc R U . . .
H40B H 0.2514 0.6968 0.8464 0.147 Uiso 1 1 calc R U . . .
H40C H 0.2910 0.6604 0.8660 0.147 Uiso 1 1 calc R U . . .
N5 N 0.2522(2) 0.4952(2) 0.2943(2) 0.063(2) Uani 1 1 d . . . . .
C41 C 0.2631(3) 0.5057(3) 0.3345(3) 0.055(2) Uani 1 1 d . . . . .
N6 N 0.2735(3) 0.5219(3) 0.3790(2) 0.087(3) Uani 1 1 d . . . . .
C42 C 0.2916(3) 0.4951(3) 0.4143(3) 0.056(2) Uani 1 1 d . . . . .
N7 N 0.3066(2) 0.4754(2) 0.4487(2) 0.061(2) Uani 1 1 d . . . . .
N8 N 0.1712(2) 0.4191(3) 0.2984(2) 0.068(2) Uani 1 1 d . . . . .
C43 C 0.1667(3) 0.3972(3) 0.3336(3) 0.063(3) Uani 1 1 d . . . . .
N9 N 0.1658(3) 0.3668(3) 0.3719(3) 0.100(3) Uani 1 1 d . . . . .
C44 C 0.1389(3) 0.3717(3) 0.4115(3) 0.058(2) Uani 1 1 d . . . . .
N10 N 0.1176(2) 0.3722(2) 0.4488(2) 0.057(2) Uani 1 1 d . . . . .
N11 N 0.2445(3) 0.5022(3) -0.0557(2) 0.075(2) Uani 1 1 d . . . . .
C45 C 0.2587(3) 0.5168(3) -0.0928(3) 0.059(3) Uani 1 1 d . . . . .
N12 N 0.2751(3) 0.5378(3) -0.1333(2) 0.086(3) Uani 1 1 d . . . . .
C46 C 0.2928(3) 0.5134(3) -0.1700(3) 0.058(3) Uani 1 1 d . . . . .
N13 N 0.3086(3) 0.4961(3) -0.2056(2) 0.074(2) Uani 1 1 d . . . . .
N14A N 0.1610(3) 0.4255(3) -0.0547(4) 0.057(3) Uiso 0.71 1 d D . P A 1
C47A C 0.1550(6) 0.4051(6) -0.0902(6) 0.104(5) Uiso 0.71 1 d D . P A 1
N15A N 0.1538(6) 0.3734(5) -0.1311(6) 0.146(5) Uiso 0.71 1 d D . P A 1
C48A C 0.1213(6) 0.3822(6) -0.1665(6) 0.100(5) Uiso 0.71 1 d D . P A 1
N16A N 0.0956(4) 0.3773(4) -0.1976(4) 0.063(3) Uiso 0.71 1 d D . P A 1
N14B N 0.1465(7) 0.4438(9) -0.0538(8) 0.057(3) Uiso 0.29 1 d D . P A 2
C47B C 0.1210(12) 0.4241(13) -0.0781(12) 0.100(12) Uiso 0.29 1 d D . P A 2
N15B N 0.0816(11) 0.4087(14) -0.1064(10) 0.160(14) Uiso 0.29 1 d D . P A 2
C48B C 0.0871(14) 0.4025(14) -0.1564(10) 0.109(13) Uiso 0.29 1 d D . P A 2
N16B N 0.0796(9) 0.3924(9) -0.1960(8) 0.063(3) Uiso 0.29 1 d D . P A 2
O17 O 0.1559(3) 0.5291(3) 0.0061(2) 0.106(3) Uani 1 1 d D . . . .
H171 H 0.140(3) 0.531(3) 0.0365(15) 0.159 Uiso 1 1 d D U . . .
H172 H 0.172(3) 0.5572(18) -0.004(4) 0.159 Uiso 1 1 d D U . . .
O18A O 0.2517(6) 0.4040(6) -0.0007(5) 0.092(7) Uani 0.7 1 d D . P A 1
H18A H 0.2466 0.3833 0.0274 0.111 Uiso 0.7 1 calc R U P A 1
C51A C 0.2858(6) 0.3902(6) -0.0293(6) 0.137(7) Uiso 0.7 1 d D . P A 1
H51A H 0.2995 0.3611 -0.0153 0.205 Uiso 0.7 1 calc R U P A 1
H51B H 0.3102 0.4149 -0.0307 0.205 Uiso 0.7 1 calc R U P A 1
H51C H 0.2738 0.3840 -0.0637 0.205 Uiso 0.7 1 calc R U P A 1
O18B O 0.2501(16) 0.4014(13) -0.0131(15) 0.10(2) Uiso 0.3 1 d D . P A 2
O19 O 0.15619(19) 0.51759(18) 0.24196(16) 0.0512(15) Uani 1 1 d D . . . .
H19 H 0.157(2) 0.533(2) 0.2115(17) 0.061 Uiso 1 1 d D U . . .
C52 C 0.1478(3) 0.5499(3) 0.2823(3) 0.079(3) Uani 1 1 d D . . . .
H52A H 0.1232 0.5725 0.2721 0.118 Uiso 1 1 calc R U . . .
H52B H 0.1772 0.5671 0.2901 0.118 Uiso 1 1 calc R U . . .
H52C H 0.1374 0.5325 0.3126 0.118 Uiso 1 1 calc R U . . .
O20 O 0.2582(2) 0.3992(2) 0.23609(19) 0.083(2) Uani 1 1 d D . . . .
H20 H 0.260(3) 0.397(3) 0.2016(15) 0.100 Uiso 1 1 d D U . . .
C53A C 0.2968(5) 0.3896(6) 0.2696(5) 0.083(6) Uiso 0.65 1 d D . P B 1
H53A H 0.3128 0.3604 0.2587 0.125 Uiso 0.65 1 calc R U P B 1
H53B H 0.2849 0.3856 0.3045 0.125 Uiso 0.65 1 calc R U P B 1
H53C H 0.3194 0.4160 0.2686 0.125 Uiso 0.65 1 calc R U P B 1
C53B C 0.2813(11) 0.3727(10) 0.2738(9) 0.083(11) Uiso 0.35 1 d D . P B 2
H53D H 0.3003 0.3478 0.2576 0.125 Uiso 0.35 1 calc R U P B 2
H53E H 0.2578 0.3582 0.2964 0.125 Uiso 0.35 1 calc R U P B 2
H53F H 0.3021 0.3935 0.2937 0.125 Uiso 0.35 1 calc R U P B 2
O21 O 0.4090(2) 0.4754(2) 0.50481(17) 0.0525(15) Uani 1 1 d D . . . .
H21 H 0.410(3) 0.496(2) 0.530(2) 0.063 Uiso 1 1 d D U . . .
C54 C 0.4527(4) 0.4550(4) 0.4939(3) 0.109(4) Uani 1 1 d D . . . .
H54A H 0.4714 0.4769 0.4729 0.163 Uiso 1 1 calc R U . . .
H54B H 0.4479 0.4253 0.4752 0.163 Uiso 1 1 calc R U . . .
H54C H 0.4696 0.4485 0.5258 0.163 Uiso 1 1 calc R U . . .
O22 O 0.2814(2) 0.3847(3) 0.5104(2) 0.091(2) Uani 1 1 d D . . . .
H22 H 0.274(3) 0.373(3) 0.541(2) 0.109 Uiso 1 1 d D U . . .
C55 C 0.2506(3) 0.3658(4) 0.4760(4) 0.103(4) Uani 1 1 d D . . . .
H55A H 0.2274 0.3459 0.4939 0.155 Uiso 1 1 calc R U . . .
H55B H 0.2682 0.3464 0.4514 0.155 Uiso 1 1 calc R U . . .
H55C H 0.2341 0.3914 0.4580 0.155 Uiso 1 1 calc R U . . .
O23 O 0.4043(2) 0.5001(2) 0.73894(18) 0.0741(19) Uani 1 1 d D U . . .
H23 H 0.412(3) 0.511(3) 0.7074(18) 0.089 Uiso 1 1 d D U . . .
C56A C 0.4283(4) 0.5233(4) 0.7772(4) 0.098(4) Uani 0.8 1 d D U P C 1
H56A H 0.4525 0.5440 0.7622 0.146 Uiso 0.8 1 calc R U P C 1
H56B H 0.4436 0.5000 0.7995 0.146 Uiso 0.8 1 calc R U P C 1
H56C H 0.4059 0.5424 0.7971 0.146 Uiso 0.8 1 calc R U P C 1
O56B O 0.4166(8) 0.5317(8) 0.8345(9) 0.050(7) Uiso 0.2 1 d . . P D 2
O24 O 0.2846(3) 0.3976(3) 0.7475(2) 0.098(2) Uani 1 1 d D . . . .
H24 H 0.282(3) 0.399(3) 0.7115(15) 0.118 Uiso 1 1 d D U . . .
C57 C 0.2440(4) 0.4020(5) 0.7800(5) 0.179(7) Uani 1 1 d D . . . .
H57A H 0.2229 0.3748 0.7748 0.269 Uiso 1 1 calc R U . . .
H57B H 0.2269 0.4313 0.7717 0.269 Uiso 1 1 calc R U . . .
H57C H 0.2543 0.4030 0.8157 0.269 Uiso 1 1 calc R U . . .
N61 N 0.4155(2) 0.6474(2) 0.5279(2) 0.0534(18) Uani 1 1 d . . . . .
H61 H 0.3892 0.6432 0.5531 0.064 Uiso 1 1 calc R U . . .
C61 C 0.4612(4) 0.6550(4) 0.5605(4) 0.090(3) Uani 1 1 d . . . . .
H61A H 0.4553 0.6801 0.5862 0.108 Uiso 1 1 calc R U . . .
H61B H 0.4689 0.6253 0.5790 0.108 Uiso 1 1 calc R U . . .
C62 C 0.5010(4) 0.6684(4) 0.5289(5) 0.145(5) Uani 1 1 d . . . . .
H62A H 0.5291 0.6730 0.5504 0.217 Uiso 1 1 calc R U . . .
H62B H 0.4936 0.6981 0.5111 0.217 Uiso 1 1 calc R U . . .
H62C H 0.5072 0.6434 0.5039 0.217 Uiso 1 1 calc R U . . .
C63 C 0.4015(3) 0.6887(3) 0.4961(3) 0.070(3) Uani 1 1 d . . . . .
H63A H 0.4274 0.6958 0.4718 0.084 Uiso 1 1 calc R U . . .
H63B H 0.3731 0.6800 0.4759 0.084 Uiso 1 1 calc R U . . .
C64 C 0.3908(4) 0.7320(3) 0.5258(3) 0.092(3) Uani 1 1 d . . . . .
H64A H 0.3822 0.7577 0.5024 0.138 Uiso 1 1 calc R U . . .
H64B H 0.4188 0.7412 0.5456 0.138 Uiso 1 1 calc R U . . .
H64C H 0.3642 0.7257 0.5490 0.138 Uiso 1 1 calc R U . . .
C65 C 0.4174(3) 0.6023(3) 0.4989(3) 0.067(3) Uani 1 1 d . . . . .
H65A H 0.4383 0.6067 0.4689 0.081 Uiso 1 1 calc R U . . .
H65B H 0.4318 0.5776 0.5208 0.081 Uiso 1 1 calc R U . . .
C66 C 0.3708(3) 0.5853(3) 0.4810(3) 0.077(3) Uani 1 1 d . . . . .
H66A H 0.3749 0.5556 0.4620 0.116 Uiso 1 1 calc R U . . .
H66B H 0.3564 0.6092 0.4588 0.116 Uiso 1 1 calc R U . . .
H66C H 0.3501 0.5796 0.5105 0.116 Uiso 1 1 calc R U . . .
N71A N 0.0413(4) 0.5767(4) 0.0411(5) 0.075(4) Uiso 0.5 1 d D . P E -1
H71A H 0.0678 0.5625 0.0612 0.090 Uiso 0.5 1 calc R U P E -1
C71A C 0.0110(6) 0.6027(6) 0.0788(6) 0.080(6) Uiso 0.5 1 d D . P E -1
H71B H 0.0001 0.5800 0.1052 0.096 Uiso 0.5 1 calc R U P E -1
H71C H 0.0306 0.6271 0.0960 0.096 Uiso 0.5 1 calc R U P E -1
C72A C -0.0304(6) 0.6258(7) 0.0562(7) 0.103(7) Uiso 0.5 1 d D . P E -1
H72A H -0.0483 0.6422 0.0829 0.154 Uiso 0.5 1 calc R U P E -1
H72B H -0.0506 0.6018 0.0401 0.154 Uiso 0.5 1 calc R U P E -1
H72C H -0.0200 0.6488 0.0305 0.154 Uiso 0.5 1 calc R U P E -1
C73A C 0.0144(5) 0.5348(6) 0.0170(6) 0.079(6) Uiso 0.5 1 d D . P E -1
H73A H -0.0057 0.5192 0.0430 0.095 Uiso 0.5 1 calc R U P E -1
H73B H -0.0063 0.5463 -0.0109 0.095 Uiso 0.5 1 calc R U P E -1
C74A C 0.0496(6) 0.5001(6) -0.0036(7) 0.098(7) Uiso 0.5 1 d D . P E -1
H74A H 0.0328 0.4734 -0.0193 0.147 Uiso 0.5 1 calc R U P E -1
H74B H 0.0696 0.4884 0.0242 0.147 Uiso 0.5 1 calc R U P E -1
H74C H 0.0695 0.5157 -0.0293 0.147 Uiso 0.5 1 calc R U P E -1
C75A C 0.0639(5) 0.6088(5) 0.0033(5) 0.056(4) Uiso 0.5 1 d D . P E -1
H75A H 0.0842 0.5894 -0.0194 0.067 Uiso 0.5 1 calc R U P E -1
H75B H 0.0387 0.6229 -0.0181 0.067 Uiso 0.5 1 calc R U P E -1
C76A C 0.0930(6) 0.6475(5) 0.0243(6) 0.068(5) Uiso 0.5 1 d D . P E -1
H76A H 0.1059 0.6666 -0.0037 0.103 Uiso 0.5 1 calc R U P E -1
H76B H 0.1191 0.6341 0.0444 0.103 Uiso 0.5 1 calc R U P E -1
H76C H 0.0733 0.6676 0.0463 0.103 Uiso 0.5 1 calc R U P E -1

loop_
_atom_site_aniso_label
_atom_site_aniso_U_11
_atom_site_aniso_U_22
_atom_site_aniso_U_33
_atom_site_aniso_U_23
_atom_site_aniso_U_13
_atom_site_aniso_U_12
Mn1 0.0463(8) 0.0609(8) 0.0181(5) -0.0006(5) 0.0005(5) -0.0108(6)
Mn2 0.0623(9) 0.0868(10) 0.0174(6) -0.0057(6) 0.0019(6) -0.0111(8)
Mn3 0.0547(8) 0.0654(9) 0.0170(5) 0.0059(5) -0.0002(5) -0.0040(7)
Mn4 0.0515(8) 0.0545(8) 0.0182(5) 0.0013(5) -0.0019(5) 0.0134(6)
Mn5 0.0559(8) 0.0597(9) 0.0180(5) -0.0039(5) -0.0012(5) 0.0085(7)
Mn6 0.0585(9) 0.0713(9) 0.0175(5) 0.0074(5) 0.0011(5) 0.0063(7)
Br1 0.0695(7) 0.0806(7) 0.0594(5) -0.0058(5) 0.0009(5) 0.0155(6)
Br2 0.0685(6) 0.0709(6) 0.0353(4) 0.0004(4) 0.0016(4) 0.0050(5)
Br3 0.0645(7) 0.0966(8) 0.0589(6) 0.0040(5) -0.0017(5) -0.0099(6)
Br4 0.0526(5) 0.0596(6) 0.0309(4) 0.0004(4) 0.0017(4) 0.0000(4)
O1 0.048(4) 0.059(4) 0.015(2) -0.003(2) 0.001(2) -0.012(3)
C1 0.039(5) 0.055(5) 0.026(4) 0.003(4) -0.005(3) -0.011(4)
O2 0.050(4) 0.065(4) 0.018(2) -0.001(2) 0.002(2) -0.012(3)
C2 0.058(6) 0.058(6) 0.021(4) 0.000(4) 0.005(4) -0.013(5)
C3 0.046(5) 0.058(6) 0.030(4) 0.009(4) -0.003(4) -0.003(5)
N1 0.070(5) 0.051(5) 0.036(3) -0.005(3) -0.019(3) -0.002(4)
S1 0.092(2) 0.0578(17) 0.0509(13) 0.0000(12) -0.0037(14) -0.0061(16)
O3 0.129(6) 0.070(5) 0.081(4) 0.010(3) -0.034(4) 0.020(4)
O4 0.091(5) 0.082(5) 0.075(4) -0.009(3) 0.024(4) -0.028(4)
C4 0.048(6) 0.044(6) 0.047(5) 0.006(4) 0.001(5) -0.002(5)
C5 0.064(7) 0.056(7) 0.094(7) 0.003(6) -0.011(6) -0.007(5)
C6 0.112(10) 0.062(7) 0.075(7) -0.022(6) 0.039(7) -0.023(7)
C7 0.112(11) 0.088(8) 0.061(7) 0.016(6) -0.007(7) -0.047(9)
C8 0.085(9) 0.078(8) 0.103(9) 0.037(7) -0.051(7) -0.046(7)
C9 0.066(7) 0.066(7) 0.074(6) 0.004(5) 0.014(6) -0.006(6)
C10 0.35(2) 0.103(10) 0.042(6) 0.011(6) -0.020(9) -0.081(12)
O5 0.039(3) 0.065(4) 0.022(2) -0.009(2) -0.001(2) -0.014(3)
C11 0.046(6) 0.072(6) 0.030(4) -0.012(4) 0.000(4) -0.005(5)
O6 0.045(3) 0.045(3) 0.022(2) 0.002(2) 0.004(2) -0.007(3)
C12 0.052(6) 0.053(6) 0.031(4) 0.002(4) 0.001(4) -0.009(5)
C13 0.043(5) 0.051(6) 0.045(4) -0.004(4) -0.004(4) -0.016(5)
N2 0.052(5) 0.057(5) 0.041(4) 0.008(3) 0.005(3) -0.017(4)
S2 0.0539(16) 0.0695(18) 0.0421(11) -0.0002(11) 0.0016(11) -0.0012(14)
O7 0.058(4) 0.067(4) 0.061(3) 0.017(3) 0.002(3) 0.009(3)
O8 0.068(4) 0.075(4) 0.054(3) -0.011(3) 0.001(3) -0.028(4)
C14 0.049(6) 0.049(6) 0.042(4) 0.005(4) 0.010(4) -0.001(5)
C15 0.063(7) 0.063(7) 0.058(5) 0.003(5) 0.003(5) -0.003(5)
C16 0.078(8) 0.059(7) 0.084(7) 0.037(6) 0.034(6) 0.009(6)
C17 0.061(8) 0.128(10) 0.042(5) 0.009(6) 0.001(5) 0.044(7)
C18 0.070(8) 0.168(12) 0.045(6) -0.017(6) 0.020(5) -0.027(8)
C19 0.067(7) 0.110(8) 0.050(5) -0.020(5) 0.014(5) -0.041(6)
C20 0.101(9) 0.206(13) 0.052(6) 0.036(7) 0.001(6) 0.057(9)
O9 0.049(3) 0.049(3) 0.017(2) 0.006(2) -0.002(2) 0.015(3)
C21 0.045(5) 0.056(6) 0.032(4) 0.010(4) -0.002(4) 0.004(5)
O10 0.051(3) 0.039(3) 0.025(2) -0.001(2) -0.002(2) 0.008(3)
C22 0.049(5) 0.047(6) 0.038(4) 0.000(4) -0.007(4) 0.004(5)
C23 0.050(5) 0.045(5) 0.036(4) 0.011(4) -0.005(4) -0.006(4)
N3 0.059(5) 0.044(4) 0.034(3) 0.008(3) -0.005(3) -0.001(4)
S3 0.0436(14) 0.0597(16) 0.0363(10) -0.0067(10) 0.0040(10) -0.0028(12)
O11 0.050(4) 0.062(4) 0.054(3) 0.000(3) 0.010(3) -0.011(3)
O12 0.063(4) 0.057(4) 0.044(3) -0.016(3) 0.010(3) 0.014(3)
C24 0.048(5) 0.043(5) 0.032(4) -0.010(4) -0.007(4) 0.006(4)
C25 0.060(6) 0.062(6) 0.042(4) -0.004(4) -0.001(4) 0.004(5)
C26 0.068(7) 0.077(7) 0.044(5) -0.025(5) 0.010(5) -0.016(6)
C27 0.079(7) 0.070(7) 0.038(5) 0.012(5) -0.007(5) -0.026(6)
C28 0.080(7) 0.048(6) 0.074(6) 0.013(5) -0.024(5) -0.002(6)
C29 0.054(6) 0.048(6) 0.053(5) -0.007(4) -0.019(4) -0.002(5)
C30 0.134(10) 0.127(9) 0.047(5) 0.017(6) -0.020(6) -0.040(8)
O13 0.044(3) 0.058(4) 0.014(2) 0.003(2) 0.000(2) 0.015(3)
C31 0.046(5) 0.044(5) 0.019(3) 0.000(3) 0.003(3) -0.004(4)
O14 0.044(3) 0.055(3) 0.014(2) 0.003(2) -0.005(2) 0.019(3)
C32 0.055(6) 0.050(5) 0.023(4) 0.003(4) -0.009(4) 0.015(5)
C33 0.041(5) 0.050(5) 0.037(4) -0.005(4) -0.005(4) 0.009(4)
N4 0.050(4) 0.052(5) 0.041(4) -0.005(3) 0.008(3) 0.010(4)
S4 0.0810(18) 0.0503(15) 0.0355(11) 0.0022(10) 0.0069(12) 0.0088(14)
O15 0.094(5) 0.056(4) 0.052(3) 0.005(3) 0.032(3) -0.017(4)
O16 0.111(5) 0.064(4) 0.052(3) 0.000(3) -0.014(3) 0.027(4)
C34 0.052(6) 0.057(6) 0.037(4) 0.001(4) 0.002(4) 0.003(5)
C35 0.046(6) 0.079(7) 0.061(6) -0.006(5) 0.006(5) 0.017(5)
C36 0.052(7) 0.093(8) 0.086(7) -0.028(6) 0.018(6) 0.021(6)
C37 0.071(7) 0.071(7) 0.049(5) -0.025(5) 0.018(5) -0.018(6)
C38 0.074(7) 0.067(7) 0.034(4) 0.001(4) -0.001(4) 0.000(6)
C39 0.055(6) 0.057(6) 0.058(5) -0.009(5) 0.006(5) 0.002(5)
C40 0.119(9) 0.121(9) 0.054(6) -0.036(6) 0.034(6) -0.023(7)
N5 0.069(5) 0.088(6) 0.033(4) 0.009(4) -0.019(4) -0.013(4)
C41 0.062(6) 0.063(6) 0.039(5) 0.010(4) -0.012(4) 0.000(5)
N6 0.155(8) 0.067(5) 0.039(4) -0.009(4) -0.047(5) 0.019(5)
C42 0.078(7) 0.062(6) 0.028(4) -0.017(4) -0.009(4) -0.003(5)
N7 0.072(5) 0.083(6) 0.027(3) 0.004(4) -0.011(3) 0.016(4)
N8 0.076(6) 0.090(6) 0.038(4) 0.022(4) 0.021(4) 0.003(5)
C43 0.066(7) 0.089(8) 0.034(5) -0.005(5) 0.007(5) 0.005(6)
N9 0.129(8) 0.115(7) 0.055(5) 0.039(5) 0.052(5) 0.036(6)
C44 0.064(7) 0.071(7) 0.041(5) 0.015(5) 0.003(5) -0.001(5)
N10 0.060(5) 0.084(6) 0.028(3) 0.010(4) 0.008(3) -0.003(4)
N11 0.082(6) 0.121(7) 0.023(3) 0.001(4) 0.014(4) -0.025(5)
C45 0.066(7) 0.080(7) 0.033(5) -0.019(5) 0.006(5) -0.012(5)
N12 0.140(8) 0.076(6) 0.042(4) -0.006(4) 0.050(5) 0.000(5)
C46 0.078(7) 0.067(7) 0.028(4) 0.004(4) 0.010(4) 0.000(5)
N13 0.089(6) 0.093(6) 0.039(4) 0.009(4) 0.018(4) 0.017(5)
O17 0.145(7) 0.140(6) 0.033(3) 0.008(4) 0.014(4) 0.068(6)
O18A 0.109(11) 0.145(13) 0.023(5) -0.007(6) 0.016(6) 0.022(7)
O19 0.067(4) 0.060(4) 0.028(3) -0.003(3) 0.000(3) 0.004(3)
C52 0.088(8) 0.079(7) 0.069(6) -0.027(5) -0.009(5) 0.001(6)
O20 0.089(5) 0.124(6) 0.037(3) 0.014(4) -0.002(3) 0.034(4)
O21 0.058(4) 0.061(4) 0.038(3) -0.006(3) 0.011(3) 0.010(3)
C54 0.125(11) 0.123(10) 0.079(7) -0.023(7) 0.012(7) -0.014(9)
O22 0.089(5) 0.143(6) 0.040(3) -0.005(4) -0.002(4) -0.057(5)
C55 0.088(8) 0.132(10) 0.090(7) -0.026(7) -0.027(6) -0.013(7)
O23 0.080(5) 0.112(5) 0.031(3) -0.005(3) 0.000(3) -0.028(4)
C56A 0.106(10) 0.113(10) 0.074(7) -0.012(7) -0.021(7) -0.014(8)
O24 0.114(6) 0.144(6) 0.036(3) 0.017(4) 0.019(4) -0.018(5)
C57 0.148(13) 0.245(18) 0.146(12) -0.017(12) 0.020(11) -0.100(13)
N61 0.060(5) 0.060(5) 0.040(4) 0.008(4) -0.001(3) -0.011(4)
C61 0.088(9) 0.085(8) 0.097(8) -0.018(6) 0.020(7) -0.012(7)
C62 0.117(11) 0.152(13) 0.165(13) 0.001(10) 0.009(10) 0.002(10)
C63 0.088(7) 0.069(7) 0.052(5) 0.010(5) 0.012(5) 0.016(6)
C64 0.137(10) 0.072(8) 0.066(6) 0.013(6) 0.020(6) 0.009(7)
C65 0.094(8) 0.062(7) 0.045(5) -0.005(5) 0.012(5) 0.015(6)
C66 0.101(8) 0.074(7) 0.056(5) 0.011(5) 0.001(6) -0.007(7)

loop_
_atom_type_symbol
_atom_type_description
_atom_type_scat_dispersion_real
_atom_type_scat_dispersion_imag
_atom_type_scat_source
C C 0.0033 0.0016 'International Tables Vol C Tables 4.2.6.8 and 6.1.1.4'
H H 0.0000 0.0000 'International Tables Vol C Tables 4.2.6.8 and 6.1.1.4'
N N 0.0061 0.0033 'International Tables Vol C Tables 4.2.6.8 and 6.1.1.4'
O O 0.0106 0.0060 'International Tables Vol C Tables 4.2.6.8 and 6.1.1.4'
S S 0.1246 0.1234 'International Tables Vol C Tables 4.2.6.8 and 6.1.1.4'
Mn Mn 0.3368 0.7283 'International Tables Vol C Tables 4.2.6.8 and 6.1.1.4'
Br Br -0.2901 2.4595 'International Tables Vol C Tables 4.2.6.8 and 6.1.1.4'

loop_
_geom_angle_atom_site_label_1
_geom_angle_atom_site_label_2
_geom_angle_atom_site_label_3
_geom_angle
_geom_angle_site_symmetry_1
_geom_angle_site_symmetry_3
O1 Mn1 O5 168.0(2) . .
O1 Mn1 O6 83.87(19) . .
O5 Mn1 O6 96.3(2) . .
O1 Mn1 O2 95.29(19) . .
O5 Mn1 O2 82.7(2) . .
O6 Mn1 O2 171.2(2) . .
O1 Mn1 Br1 96.60(15) . .
O5 Mn1 Br1 95.38(15) . .
O6 Mn1 Br1 94.62(14) . .
O2 Mn1 Br1 94.15(15) . .
O1 Mn1 Br2 81.23(15) . .
O5 Mn1 Br2 86.81(15) . .
O6 Mn1 Br2 84.60(14) . .
O2 Mn1 Br2 86.64(15) . .
Br1 Mn1 Br2 177.75(4) . .
N14A Mn2 O2 164.9(3) . .
N14A Mn2 O5 95.7(3) . .
O2 Mn2 O5 71.22(17) . .
N14A Mn2 N11 96.7(3) . .
O2 Mn2 N11 96.5(2) . .
O5 Mn2 N11 167.6(2) . .
O2 Mn2 N14B 163.4(7) . .
O5 Mn2 N14B 95.4(7) . .
N11 Mn2 N14B 96.4(7) . .
N14A Mn2 O18A 86.9(6) . .
O2 Mn2 O18A 85.6(5) . .
O5 Mn2 O18A 89.7(4) . .
N11 Mn2 O18A 91.3(5) . .
N14A Mn2 O17 99.7(3) . .
O2 Mn2 O17 87.8(2) . .
O5 Mn2 O17 88.8(2) . .
N11 Mn2 O17 88.8(3) . .
N14B Mn2 O17 82.0(7) . .
O18A Mn2 O17 173.4(5) . .
O2 Mn2 O18B 93.5(12) . .
O5 Mn2 O18B 95.2(11) . .
N11 Mn2 O18B 87.3(12) . .
N14B Mn2 O18B 97.6(14) . .
O17 Mn2 O18B 176.0(11) . .
N8 Mn3 O1 170.8(2) . .
N8 Mn3 O6 100.4(2) . .
O1 Mn3 O6 71.19(17) . .
N8 Mn3 N5 92.2(2) . .
O1 Mn3 N5 96.3(2) . .
O6 Mn3 N5 167.2(2) . .
N8 Mn3 O19 93.5(2) . .
O1 Mn3 O19 90.03(18) . .
O6 Mn3 O19 87.69(17) . .
N5 Mn3 O19 89.7(2) . .
N8 Mn3 O20 86.8(2) . .
O1 Mn3 O20 89.7(2) . .
O6 Mn3 O20 92.6(2) . .
N5 Mn3 O20 89.9(3) . .
O19 Mn3 O20 179.5(2) . .
O13 Mn4 O9 83.49(19) . .
O13 Mn4 O10 172.7(2) . .
O9 Mn4 O10 96.43(19) . .
O13 Mn4 O14 95.29(19) . .
O9 Mn4 O14 169.0(2) . .
O10 Mn4 O14 83.39(19) . .
O13 Mn4 Br3 94.18(15) . .
O9 Mn4 Br3 94.68(15) . .
O10 Mn4 Br3 93.08(15) . .
O14 Mn4 Br3 96.33(15) . .
O13 Mn4 Br4 83.14(15) . .
O9 Mn4 Br4 85.19(15) . .
O10 Mn4 Br4 89.60(14) . .
O14 Mn4 Br4 83.79(15) . .
Br3 Mn4 Br4 177.31(5) . .
Mn6 Mn4 Br4 86.60(4) . .
Mn5 Mn4 Br4 89.58(4) . .
O10 Mn5 N10 99.3(2) . 4
O10 Mn5 N7 164.8(2) . .
N10 Mn5 N7 95.9(2) 4 .
O10 Mn5 O14 71.44(16) . .
N10 Mn5 O14 170.6(2) 4 .
N7 Mn5 O14 93.3(2) . .
O10 Mn5 O21 84.17(18) . .
N10 Mn5 O21 93.3(2) 4 .
N7 Mn5 O21 95.6(2) . .
O14 Mn5 O21 87.63(18) . .
O10 Mn5 O22 89.5(2) . .
N10 Mn5 O22 87.6(2) 4 .
N7 Mn5 O22 90.5(3) . .
O14 Mn5 O22 90.5(2) . .
O21 Mn5 O22 173.7(2) . .
O9 Mn6 O13 70.76(16) . .
O9 Mn6 N16A 97.1(3) . 4_556
O13 Mn6 N16A 167.1(3) . 4_556
O9 Mn6 N13 166.1(2) . 1_556
O13 Mn6 N13 95.3(2) . 1_556
N16A Mn6 N13 96.7(3) 4_556 1_556
O9 Mn6 O23 90.27(19) . .
O13 Mn6 O23 87.40(19) . .
N16A Mn6 O23 97.2(3) 4_556 .
N13 Mn6 O23 89.6(3) 1_556 .
O9 Mn6 N16B 99.6(7) . 4_556
O13 Mn6 N16B 165.0(7) . 4_556
N13 Mn6 N16B 94.1(7) 1_556 4_556
O23 Mn6 N16B 81.0(7) . 4_556
O9 Mn6 O24 90.7(2) . .
O13 Mn6 O24 90.8(2) . .
N16A Mn6 O24 84.9(3) 4_556 .
N13 Mn6 O24 88.9(3) 1_556 .
O23 Mn6 O24 177.6(3) . .
N16B Mn6 O24 101.0(7) 4_556 .
C1 O1 Mn1 123.6(4) . .
C1 O1 Mn3 126.9(3) . .
Mn1 O1 Mn3 102.2(2) . .
O1 C1 C3 112.5(5) . .
O1 C1 H1A 109.1 . .
C3 C1 H1A 109.1 . .
O1 C1 H1B 109.1 . .
C3 C1 H1B 109.1 . .
H1A C1 H1B 107.8 . .
C2 O2 Mn1 122.5(4) . .
C2 O2 Mn2 129.1(3) . .
Mn1 O2 Mn2 103.2(2) . .
O2 C2 C3 111.2(6) . .
O2 C2 H2A 109.4 . .
C3 C2 H2A 109.4 . .
O2 C2 H2B 109.4 . .
C3 C2 H2B 109.4 . .
H2A C2 H2B 108.0 . .
N1 C3 C1 111.6(6) . .
N1 C3 C2 108.5(6) . .
C1 C3 C2 113.3(6) . .
N1 C3 H3A 107.7 . .
C1 C3 H3A 107.7 . .
C2 C3 H3A 107.7 . .
C3 N1 S1 121.2(5) . .
C3 N1 H1 119.4 . .
S1 N1 H1 119.4 . .
O4 S1 O3 121.7(4) . .
O4 S1 N1 108.7(4) . .
O3 S1 N1 105.8(4) . .
O4 S1 C4 105.4(4) . .
O3 S1 C4 107.4(4) . .
N1 S1 C4 106.9(3) . .
C9 C4 C5 118.9(8) . .
C9 C4 S1 120.8(7) . .
C5 C4 S1 120.2(7) . .
C4 C5 C6 118.6(9) . .
C4 C5 H5A 120.7 . .
C6 C5 H5A 120.7 . .
C7 C6 C5 123.1(10) . .
C7 C6 H6A 118.4 . .
C5 C6 H6A 118.4 . .
C6 C7 C8 118.2(10) . .
C6 C7 C10 120.8(12) . .
C8 C7 C10 120.9(12) . .
C7 C8 C9 121.3(10) . .
C7 C8 H8A 119.3 . .
C9 C8 H8A 119.3 . .
C4 C9 C8 119.7(9) . .
C4 C9 H9A 120.1 . .
C8 C9 H9A 120.1 . .
C7 C10 H10A 109.5 . .
C7 C10 H10B 109.5 . .
H10A C10 H10B 109.5 . .
C7 C10 H10C 109.5 . .
H10A C10 H10C 109.5 . .
H10B C10 H10C 109.5 . .
C11 O5 Mn1 122.8(4) . .
C11 O5 Mn2 129.4(3) . .
Mn1 O5 Mn2 102.6(2) . .
O5 C11 C13 111.8(6) . .
O5 C11 H11A 109.3 . .
C13 C11 H11A 109.3 . .
O5 C11 H11B 109.3 . .
C13 C11 H11B 109.3 . .
H11A C11 H11B 107.9 . .
C12 O6 Mn1 122.3(4) . .
C12 O6 Mn3 130.7(4) . .
Mn1 O6 Mn3 101.8(2) . .
O6 C12 C13 113.1(6) . .
O6 C12 H12A 109.0 . .
C13 C12 H12A 109.0 . .
O6 C12 H12B 109.0 . .
C13 C12 H12B 109.0 . .
H12A C12 H12B 107.8 . .
N2 C13 C12 112.0(6) . .
N2 C13 C11 107.4(6) . .
C12 C13 C11 113.4(6) . .
N2 C13 H13A 108.0 . .
C12 C13 H13A 108.0 . .
C11 C13 H13A 108.0 . .
C13 N2 S2 123.1(5) . .
C13 N2 H2 118.4 . .
S2 N2 H2 118.4 . .
O8 S2 O7 118.6(3) . .
O8 S2 N2 109.3(3) . .
O7 S2 N2 106.2(3) . .
O8 S2 C14 108.1(4) . .
O7 S2 C14 107.7(3) . .
N2 S2 C14 106.3(3) . .
C19 C14 C15 122.7(7) . .
C19 C14 S2 119.2(7) . .
C15 C14 S2 118.0(7) . .
C14 C15 C16 116.5(8) . .
C14 C15 H15A 121.8 . .
C16 C15 H15A 121.8 . .
C17 C16 C15 120.4(8) . .
C17 C16 H16A 119.8 . .
C15 C16 H16A 119.8 . .
C18 C17 C16 119.9(9) . .
C18 C17 C20 121.1(11) . .
C16 C17 C20 118.7(11) . .
C17 C18 C19 120.9(9) . .
C17 C18 H18B 119.5 . .
C19 C18 H18B 119.5 . .
C14 C19 C18 119.4(9) . .
C14 C19 H19A 120.3 . .
C18 C19 H19A 120.3 . .
C17 C20 H20A 109.5 . .
C17 C20 H20B 109.5 . .
H20A C20 H20B 109.5 . .
C17 C20 H20C 109.5 . .
H20A C20 H20C 109.5 . .
H20B C20 H20C 109.5 . .
C21 O9 Mn4 123.2(4) . .
C21 O9 Mn6 129.1(3) . .
Mn4 O9 Mn6 102.5(2) . .
O9 C21 C23 114.1(6) . .
O9 C21 H21A 108.7 . .
C23 C21 H21A 108.7 . .
O9 C21 H21B 108.7 . .
C23 C21 H21B 108.7 . .
H21A C21 H21B 107.6 . .
C22 O10 Mn4 122.8(4) . .
C22 O10 Mn5 130.6(4) . .
Mn4 O10 Mn5 102.7(2) . .
O10 C22 C23 112.8(6) . .
O10 C22 H22A 109.0 . .
C23 C22 H22A 109.0 . .
O10 C22 H22B 109.0 . .
C23 C22 H22B 109.0 . .
H22A C22 H22B 107.8 . .
N3 C23 C21 112.2(6) . .
N3 C23 C22 108.5(5) . .
C21 C23 C22 110.7(6) . .
N3 C23 H23A 108.5 . .
C21 C23 H23A 108.5 . .
C22 C23 H23A 108.5 . .
C23 N3 S3 121.9(5) . .
C23 N3 H3 119.1 . .
S3 N3 H3 119.1 . .
O12 S3 O11 118.1(3) . .
O12 S3 N3 108.7(3) . .
O11 S3 N3 106.1(3) . .
O12 S3 C24 107.3(3) . .
O11 S3 C24 108.2(3) . .
N3 S3 C24 108.1(3) . .
C29 C24 C25 121.5(7) . .
C29 C24 S3 120.8(6) . .
C25 C24 S3 117.7(6) . .
C24 C25 C26 116.8(7) . .
C24 C25 H25A 121.6 . .
C26 C25 H25A 121.6 . .
C27 C26 C25 121.4(8) . .
C27 C26 H26A 119.3 . .
C25 C26 H26A 119.3 . .
C28 C27 C26 118.6(8) . .
C28 C27 C30 122.1(10) . .
C26 C27 C30 119.3(9) . .
C27 C28 C29 121.8(8) . .
C27 C28 H28A 119.1 . .
C29 C28 H28A 119.1 . .
C24 C29 C28 119.8(8) . .
C24 C29 H29A 120.1 . .
C28 C29 H29A 120.1 . .
C27 C30 H30A 109.5 . .
C27 C30 H30B 109.5 . .
H30A C30 H30B 109.5 . .
C27 C30 H30C 109.5 . .
H30A C30 H30C 109.5 . .
H30B C30 H30C 109.5 . .
C31 O13 Mn4 123.1(4) . .
C31 O13 Mn6 128.1(3) . .
Mn4 O13 Mn6 102.5(2) . .
O13 C31 C33 112.1(5) . .
O13 C31 H31A 109.2 . .
C33 C31 H31A 109.2 . .
O13 C31 H31B 109.2 . .
C33 C31 H31B 109.2 . .
H31A C31 H31B 107.9 . .
C32 O14 Mn4 122.4(4) . .
C32 O14 Mn5 128.7(3) . .
Mn4 O14 Mn5 101.9(2) . .
O14 C32 C33 114.2(6) . .
O14 C32 H32A 108.7 . .
C33 C32 H32A 108.7 . .
O14 C32 H32B 108.7 . .
C33 C32 H32B 108.7 . .
H32A C32 H32B 107.6 . .
N4 C33 C31 110.8(6) . .
N4 C33 C32 109.3(6) . .
C31 C33 C32 111.4(6) . .
N4 C33 H33A 108.4 . .
C31 C33 H33A 108.4 . .
C32 C33 H33A 108.4 . .
C33 N4 S4 121.3(5) . .
C33 N4 H4 119.3 . .
S4 N4 H4 119.3 . .
O16 S4 O15 118.5(4) . .
O16 S4 N4 110.0(3) . .
O15 S4 N4 105.5(3) . .
O16 S4 C34 106.4(4) . .
O15 S4 C34 107.3(3) . .
N4 S4 C34 108.9(3) . .
C35 C34 C39 121.2(7) . .
C35 C34 S4 119.8(6) . .
C39 C34 S4 118.8(6) . .
C34 C35 C36 119.1(8) . .
C34 C35 H35A 120.5 . .
C36 C35 H35A 120.5 . .
C37 C36 C35 121.6(8) . .
C37 C36 H36A 119.2 . .
C35 C36 H36A 119.2 . .
C38 C37 C36 118.7(7) . .
C38 C37 C40 121.3(9) . .
C36 C37 C40 120.0(9) . .
C37 C38 C39 121.1(8) . .
C37 C38 H38A 119.4 . .
C39 C38 H38A 119.4 . .
C34 C39 C38 118.3(8) . .
C34 C39 H39A 120.8 . .
C38 C39 H39A 120.8 . .
C37 C40 H40A 109.5 . .
C37 C40 H40B 109.5 . .
H40A C40 H40B 109.5 . .
C37 C40 H40C 109.5 . .
H40A C40 H40C 109.5 . .
H40B C40 H40C 109.5 . .
C41 N5 Mn3 153.2(7) . .
N5 C41 N6 174.0(9) . .
C41 N6 C42 122.0(7) . .
N7 C42 N6 172.8(9) . .
C42 N7 Mn5 169.2(7) . .
C43 N8 Mn3 158.7(7) . .
N8 C43 N9 171.3(10) . .
C44 N9 C43 123.5(8) . .
N10 C44 N9 172.8(9) . .
C44 N10 Mn5 154.4(7) . 3
C45 N11 Mn2 162.0(7) . .
N11 C45 N12 174.1(9) . .
C46 N12 C45 120.3(8) . .
N13 C46 N12 172.6(9) . .
C46 N13 Mn6 162.9(7) . 1_554
C47A N14A Mn2 155.4(12) . .
N14A C47A N15A 169.2(18) . .
C48A N15A C47A 115.7(15) . .
N16A C48A N15A 161.7(19) . .
C48A N16A Mn6 163.5(13) . 3_554
C47B N14B Mn2 166(3) . .
N14B C47B N15B 166(5) . .
C48B N15B C47B 118(3) . .
N16B C48B N15B 161(4) . .
C48B N16B Mn6 155(3) . 3_554
Mn2 O17 H171 114(5) . .
Mn2 O17 H172 113(5) . .
H171 O17 H172 115(9) . .
C51A O18A Mn2 135.4(12) . .
C51A O18A H18A 112.3 . .
Mn2 O18A H18A 112.3 . .
O18A C51A H51A 109.5 . .
O18A C51A H51B 109.5 . .
H51A C51A H51B 109.5 . .
O18A C51A H51C 109.5 . .
H51A C51A H51C 109.5 . .
H51B C51A H51C 109.5 . .
C52 O19 Mn3 128.6(5) . .
C52 O19 H19 111(5) . .
Mn3 O19 H19 107(5) . .
O19 C52 H52A 109.5 . .
O19 C52 H52B 109.5 . .
H52A C52 H52B 109.5 . .
O19 C52 H52C 109.5 . .
H52A C52 H52C 109.5 . .
H52B C52 H52C 109.5 . .
C53B O20 Mn3 133.2(13) . .
C53A O20 Mn3 128.6(8) . .
C53B O20 H20 130(6) . .
C53A O20 H20 123(6) . .
Mn3 O20 H20 97(5) . .
O20 C53A H53A 109.5 . .
O20 C53A H53B 109.5 . .
H53A C53A H53B 109.5 . .
O20 C53A H53C 109.5 . .
H53A C53A H53C 109.5 . .
H53B C53A H53C 109.5 . .
O20 C53B H53D 109.5 . .
O20 C53B H53E 109.5 . .
H53D C53B H53E 109.5 . .
O20 C53B H53F 109.5 . .
H53D C53B H53F 109.5 . .
H53E C53B H53F 109.5 . .
C54 O21 Mn5 120.4(6) . .
C54 O21 H21 114(5) . .
Mn5 O21 H21 113(5) . .
O21 C54 H54A 109.5 . .
O21 C54 H54B 109.5 . .
H54A C54 H54B 109.5 . .
O21 C54 H54C 109.5 . .
H54A C54 H54C 109.5 . .
H54B C54 H54C 109.5 . .
C55 O22 Mn5 133.7(6) . .
C55 O22 H22 107(6) . .
Mn5 O22 H22 119(6) . .
O22 C55 H55A 109.5 . .
O22 C55 H55B 109.5 . .
H55A C55 H55B 109.5 . .
O22 C55 H55C 109.5 . .
H55A C55 H55C 109.5 . .
H55B C55 H55C 109.5 . .
C56A O23 Mn6 129.9(6) . .
C56A O23 H23 112(5) . .
Mn6 O23 H23 118(5) . .
O23 C56A H56A 109.5 . .
O23 C56A H56B 109.5 . .
H56A C56A H56B 109.5 . .
O23 C56A H56C 109.5 . .
H56A C56A H56C 109.5 . .
H56B C56A H56C 109.5 . .
C57 O24 Mn6 126.1(7) . .
C57 O24 H24 122(6) . .
Mn6 O24 H24 89(6) . .
O24 C57 H57A 109.5 . .
O24 C57 H57B 109.5 . .
H57A C57 H57B 109.5 . .
O24 C57 H57C 109.5 . .
H57A C57 H57C 109.5 . .
H57B C57 H57C 109.5 . .
C65 N61 C63 113.2(6) . .
C65 N61 C61 111.7(7) . .
C63 N61 C61 114.8(7) . .
C65 N61 H61 105.4 . .
C63 N61 H61 105.4 . .
C61 N61 H61 105.4 . .
C62 C61 N61 111.2(9) . .
C62 C61 H61A 109.4 . .
N61 C61 H61A 109.4 . .
C62 C61 H61B 109.4 . .
N61 C61 H61B 109.4 . .
H61A C61 H61B 108.0 . .
C61 C62 H62A 109.5 . .
C61 C62 H62B 109.5 . .
H62A C62 H62B 109.5 . .
C61 C62 H62C 109.5 . .
H62A C62 H62C 109.5 . .
H62B C62 H62C 109.5 . .
C64 C63 N61 114.0(7) . .
C64 C63 H63A 108.8 . .
N61 C63 H63A 108.8 . .
C64 C63 H63B 108.8 . .
N61 C63 H63B 108.8 . .
H63A C63 H63B 107.6 . .
C63 C64 H64A 109.5 . .
C63 C64 H64B 109.5 . .
H64A C64 H64B 109.5 . .
C63 C64 H64C 109.5 . .
H64A C64 H64C 109.5 . .
H64B C64 H64C 109.5 . .
C66 C65 N61 114.2(7) . .
C66 C65 H65A 108.7 . .
N61 C65 H65A 108.7 . .
C66 C65 H65B 108.7 . .
N61 C65 H65B 108.7 . .
H65A C65 H65B 107.6 . .
C65 C66 H66A 109.5 . .
C65 C66 H66B 109.5 . .
H66A C66 H66B 109.5 . .
C65 C66 H66C 109.5 . .
H66A C66 H66C 109.5 . .
H66B C66 H66C 109.5 . .
C75A N71A C71A 112.8(11) . .
C75A N71A C73A 113.9(11) . .
C71A N71A C73A 111.5(11) . .
C75A N71A H71A 106.0 . .
C71A N71A H71A 106.0 . .
C73A N71A H71A 106.0 . .
C72A C71A N71A 113.9(12) . .
C72A C71A H71B 108.8 . .
N71A C71A H71B 108.8 . .
C72A C71A H71C 108.8 . .
N71A C71A H71C 108.8 . .
H71B C71A H71C 107.7 . .
C71A C72A H72A 109.5 . .
C71A C72A H72B 109.5 . .
H72A C72A H72B 109.5 . .
C71A C72A H72C 109.5 . .
H72A C72A H72C 109.5 . .
H72B C72A H72C 109.5 . .
C74A C73A N71A 109.0(12) . .
C74A C73A H73A 109.9 . .
N71A C73A H73A 109.9 . .
C74A C73A H73B 109.9 . .
N71A C73A H73B 109.9 . .
H73A C73A H73B 108.3 . .
C73A C74A H74A 109.5 . .
C73A C74A H74B 109.5 . .
H74A C74A H74B 109.5 . .
C73A C74A H74C 109.5 . .
H74A C74A H74C 109.5 . .
H74B C74A H74C 109.5 . .
C76A C75A N71A 116.2(11) . .
C76A C75A H75A 108.2 . .
N71A C75A H75A 108.2 . .
C76A C75A H75B 108.2 . .
N71A C75A H75B 108.2 . .
H75A C75A H75B 107.4 . .
C75A C76A H76A 109.5 . .
C75A C76A H76B 109.5 . .
H76A C76A H76B 109.5 . .
C75A C76A H76C 109.5 . .
H76A C76A H76C 109.5 . .
H76B C76A H76C 109.5 . .

loop_
_geom_bond_atom_site_label_1
_geom_bond_atom_site_label_2
_geom_bond_distance
_geom_bond_site_symmetry_2
Mn1 O1 1.881(4) .
Mn1 O5 1.885(4) .
Mn1 O6 1.886(4) .
Mn1 O2 1.887(4) .
Mn1 Br1 2.7282(15) .
Mn1 Mn3 3.1492(13) .
Mn1 Mn2 3.1524(13) .
Mn1 Br2 3.3826(15) .
Mn2 N14A 2.120(9) .
Mn2 O2 2.132(4) .
Mn2 O5 2.148(4) .
Mn2 N11 2.156(7) .
Mn2 N14B 2.158(15) .
Mn2 O18A 2.218(9) .
Mn2 O17 2.234(7) .
Mn2 O18B 2.269(17) .
Mn3 N8 2.156(6) .
Mn3 O1 2.160(4) .
Mn3 O6 2.165(4) .
Mn3 N5 2.193(6) .
Mn3 O19 2.200(5) .
Mn3 O20 2.206(6) .
Mn4 O13 1.875(4) .
Mn4 O9 1.876(4) .
Mn4 O10 1.888(4) .
Mn4 O14 1.894(4) .
Mn4 Br3 2.7407(15) .
Mn4 Mn6 3.1506(13) .
Mn4 Mn5 3.1553(13) .
Mn4 Br4 3.3535(14) .
Mn5 O10 2.147(4) .
Mn5 N10 2.160(6) 4
Mn5 N7 2.162(6) .
Mn5 O14 2.163(4) .
Mn5 O21 2.210(6) .
Mn5 O22 2.211(6) .
Mn6 O9 2.156(4) .
Mn6 O13 2.158(4) .
Mn6 N16A 2.160(9) 4_556
Mn6 N13 2.169(7) 1_556
Mn6 O23 2.182(6) .
Mn6 N16B 2.190(15) 4_556
Mn6 O24 2.267(7) .
O1 C1 1.411(7) .
C1 C3 1.512(8) .
C1 H1A 0.9900 .
C1 H1B 0.9900 .
O2 C2 1.419(8) .
C2 C3 1.534(9) .
C2 H2A 0.9900 .
C2 H2B 0.9900 .
C3 N1 1.445(9) .
C3 H3A 1.0000 .
N1 S1 1.620(6) .
N1 H1 0.8800 .
S1 O4 1.413(6) .
S1 O3 1.444(6) .
S1 C4 1.741(7) .
C4 C9 1.367(10) .
C4 C5 1.376(10) .
C5 C6 1.420(12) .
C5 H5A 0.9500 .
C6 C7 1.323(13) .
C6 H6A 0.9500 .
C7 C8 1.351(13) .
C7 C10 1.513(12) .
C8 C9 1.423(12) .
C8 H8A 0.9500 .
C9 H9A 0.9500 .
C10 H10A 0.9800 .
C10 H10B 0.9800 .
C10 H10C 0.9800 .
O5 C11 1.423(8) .
C11 C13 1.530(9) .
C11 H11A 0.9900 .
C11 H11B 0.9900 .
O6 C12 1.416(8) .
C12 C13 1.499(9) .
C12 H12A 0.9900 .
C12 H12B 0.9900 .
C13 N2 1.465(9) .
C13 H13A 1.0000 .
N2 S2 1.610(6) .
N2 H2 0.8800 .
S2 O8 1.415(5) .
S2 O7 1.438(5) .
S2 C14 1.777(7) .
C14 C19 1.340(10) .
C14 C15 1.367(10) .
C15 C16 1.425(11) .
C15 H15A 0.9500 .
C16 C17 1.388(12) .
C16 H16A 0.9500 .
C17 C18 1.315(13) .
C17 C20 1.537(10) .
C18 C19 1.403(11) .
C18 H18B 0.9500 .
C19 H19A 0.9500 .
C20 H20A 0.9800 .
C20 H20B 0.9800 .
C20 H20C 0.9800 .
O9 C21 1.400(8) .
C21 C23 1.526(9) .
C21 H21A 0.9900 .
C21 H21B 0.9900 .
O10 C22 1.412(8) .
C22 C23 1.538(8) .
C22 H22A 0.9900 .
C22 H22B 0.9900 .
C23 N3 1.461(8) .
C23 H23A 1.0000 .
N3 S3 1.596(6) .
N3 H3 0.8800 .
S3 O12 1.422(5) .
S3 O11 1.427(5) .
S3 C24 1.761(7) .
C24 C29 1.347(9) .
C24 C25 1.388(9) .
C25 C26 1.449(9) .
C25 H25A 0.9500 .
C26 C27 1.366(11) .
C26 H26A 0.9500 .
C27 C28 1.355(11) .
C27 C30 1.474(10) .
C28 C29 1.405(10) .
C28 H28A 0.9500 .
C29 H29A 0.9500 .
C30 H30A 0.9800 .
C30 H30B 0.9800 .
C30 H30C 0.9800 .
O13 C31 1.407(7) .
C31 C33 1.524(8) .
C31 H31A 0.9900 .
C31 H31B 0.9900 .
O14 C32 1.389(7) .
C32 C33 1.528(8) .
C32 H32A 0.9900 .
C32 H32B 0.9900 .
C33 N4 1.450(9) .
C33 H33A 1.0000 .
N4 S4 1.611(6) .
N4 H4 0.8800 .
S4 O16 1.417(6) .
S4 O15 1.446(6) .
S4 C34 1.763(7) .
C34 C35 1.361(10) .
C34 C39 1.375(10) .
C35 C36 1.379(10) .
C35 H35A 0.9500 .
C36 C37 1.376(11) .
C36 H36A 0.9500 .
C37 C38 1.358(11) .
C37 C40 1.533(9) .
C38 C39 1.407(9) .
C38 H38A 0.9500 .
C39 H39A 0.9500 .
C40 H40A 0.9800 .
C40 H40B 0.9800 .
C40 H40C 0.9800 .
N5 C41 1.137(8) .
C41 N6 1.285(9) .
N6 C42 1.298(10) .
C42 N7 1.140(9) .
N8 C43 1.118(9) .
C43 N9 1.319(10) .
N9 C44 1.293(10) .
C44 N10 1.148(8) .
N10 Mn5 2.160(6) 3
N11 C45 1.128(9) .
C45 N12 1.301(10) .
N12 C46 1.282(10) .
C46 N13 1.146(9) .
N13 Mn6 2.169(7) 1_554
N14A C47A 1.106(14) .
C47A N15A 1.397(17) .
N15A C48A 1.327(16) .
C48A N16A 1.099(14) .
N16A Mn6 2.160(9) 3_554
N14B C47B 1.11(2) .
C47B N15B 1.40(2) .
N15B C48B 1.33(2) .
C48B N16B 1.095(19) .
N16B Mn6 2.191(15) 3_554
O17 H171 0.92(3) .
O17 H172 0.94(4) .
O18A C51A 1.278(13) .
O18A H18A 0.9500 .
C51A H51A 0.9800 .
C51A H51B 0.9800 .
C51A H51C 0.9800 .
O19 C52 1.415(7) .
O19 H19 0.90(4) .
C52 H52A 0.9800 .
C52 H52B 0.9800 .
C52 H52C 0.9800 .
O20 C53B 1.400(14) .
O20 C53A 1.426(11) .
O20 H20 0.91(4) .
C53A H53A 0.9800 .
C53A H53B 0.9800 .
C53A H53C 0.9800 .
C53B H53D 0.9800 .
C53B H53E 0.9800 .
C53B H53F 0.9800 .
O21 C54 1.390(9) .
O21 H21 0.87(4) .
C54 H54A 0.9800 .
C54 H54B 0.9800 .
C54 H54C 0.9800 .
O22 C55 1.360(8) .
O22 H22 0.88(4) .
C55 H55A 0.9800 .
C55 H55B 0.9800 .
C55 H55C 0.9800 .
O23 C56A 1.374(9) .
O23 H23 0.91(4) .
C56A H56A 0.9800 .
C56A H56B 0.9800 .
C56A H56C 0.9800 .
O24 C57 1.432(10) .
O24 H24 0.95(4) .
C57 H57A 0.9800 .
C57 H57B 0.9800 .
C57 H57C 0.9800 .
N61 C65 1.482(9) .
N61 C63 1.485(9) .
N61 C61 1.561(11) .
N61 H61 1.0000 .
C61 C62 1.444(12) .
C61 H61A 0.9900 .
C61 H61B 0.9900 .
C62 H62A 0.9800 .
C62 H62B 0.9800 .
C62 H62C 0.9800 .
C63 C64 1.478(10) .
C63 H63A 0.9900 .
C63 H63B 0.9900 .
C64 H64A 0.9800 .
C64 H64B 0.9800 .
C64 H64C 0.9800 .
C65 C66 1.474(10) .
C65 H65A 0.9900 .
C65 H65B 0.9900 .
C66 H66A 0.9800 .
C66 H66B 0.9800 .
C66 H66C 0.9800 .
N71A C75A 1.485(13) .
N71A C71A 1.496(13) .
N71A C73A 1.540(14) .
N71A H71A 1.0000 .
C71A C72A 1.462(16) .
C71A H71B 0.9900 .
C71A H71C 0.9900 .
C72A H72A 0.9800 .
C72A H72B 0.9800 .
C72A H72C 0.9800 .
C73A C74A 1.493(16) .
C73A H73A 0.9900 .
C73A H73B 0.9900 .
C74A H74A 0.9800 .
C74A H74B 0.9800 .
C74A H74C 0.9800 .
C75A C76A 1.471(15) .
C75A H75A 0.9900 .
C75A H75B 0.9900 .
C76A H76A 0.9800 .
C76A H76B 0.9800 .
C76A H76C 0.9800 .

loop_
_geom_hbond_atom_site_label_D
_geom_hbond_atom_site_label_H
_geom_hbond_atom_site_label_A
_geom_hbond_distance_DH
_geom_hbond_distance_HA
_geom_hbond_distance_DA
_geom_hbond_angle_DHA
_geom_hbond_site_symmetry_A
N1 H1 Br2 0.88 2.76 3.573(7) 153.7 .
N2 H2 Br2 0.88 2.78 3.584(6) 153.0 .
N3 H3 Br4 0.88 2.82 3.624(6) 153.2 .
N4 H4 Br4 0.88 2.63 3.486(6) 164.6 .
O17 H171 Br2 0.92(3) 2.45(3) 3.281(6) 150(7) .
O18A H18A Br1 0.95 2.38 3.161(14) 138.8 .
O19 H19 Br2 0.90(4) 2.37(4) 3.228(4) 159(6) .
O20 H20 Br1 0.91(4) 2.31(4) 3.202(5) 170(8) .
O21 H21 Br4 0.87(4) 2.50(5) 3.285(5) 150(6) .
O22 H22 Br3 0.88(4) 2.37(5) 3.186(5) 154(8) .
O23 H23 Br4 0.91(4) 2.37(4) 3.249(5) 162(7) .
O24 H24 Br3 0.95(4) 2.25(5) 3.154(6) 160(8) .
N61 H61 O15 1.00 1.85 2.796(7) 156.5 .
N71A H71A Br2 1.00 2.60 3.562(13) 160.9 .
C3 H3A O4 1.00 2.48 2.966(10) 109.6 .
C3 H3A O8 1.00 2.55 3.266(10) 128.5 4
C13 H13A Br1 1.00 3.08 3.727(8) 123.2 3
C22 H22B Br3 0.99 3.07 3.738(8) 126.3 4
C23 H23A Br3 1.00 3.10 3.714(8) 121.0 4
C33 H33A O12 1.00 2.46 3.178(9) 128.3 3
O17 H171 Br2 0.92(3) 2.45(3) 3.281(6) 150(7) .
O18A H18A Br1 0.95 2.38 3.161(14) 138.8 .
O19 H19 Br2 0.90(4) 2.37(4) 3.228(4) 159(6) .
O20 H20 Br1 0.91(4) 2.31(4) 3.202(5) 170(8) .
O21 H21 Br4 0.87(4) 2.50(5) 3.285(5) 150(6) .
O22 H22 Br3 0.88(4) 2.37(5) 3.186(5) 154(8) .
O23 H23 Br4 0.91(4) 2.37(4) 3.249(5) 162(7) .
O24 H24 Br3 0.95(4) 2.25(5) 3.154(6) 160(8) .
N61 H61 S4 1.00 2.88 3.880(6) 174.8 .
N61 H61 O15 1.00 1.85 2.796(7) 156.5 .
C65 H65A O11 0.99 2.49 3.355(9) 145.8 5_666

loop_
_platon_squeeze_void_nr
_platon_squeeze_void_average_x
_platon_squeeze_void_average_y
_platon_squeeze_void_average_z
_platon_squeeze_void_volume
_platon_squeeze_void_count_electrons
_platon_squeeze_void_content
1 0.250 0.250 0.942 668 126 '2(NHEt3)+ = 116 e'
2 0.250 0.750 1.000 308 76 '4MeOH = 72 e'
3 0.250 0.750 0.500 138 28 '2MeOH = 36 e'
4 0.750 0.250 0.000 308 75 '4MeOH = 72 e'
5 0.750 0.750 0.056 668 126 '2(NHEt3)+ = 116 e'
6 0.750 0.250 0.500 138 28 '2MeOH = 36 e'
